data_7041833
loop_
_publ_author_name
'Singh, Yogendra Pratap'
'Patel, Ram N.'
'Singh, Yogendra'
'Choquesillo-Lazarte, Duane'
'Butcher, R. J.'

_publ_section_title
;
 Classical hydrogen bonding and stacking of chelate rings in new
 copper(ii) complexes.
;
_journal_issue 9
_journal_name_full 'Dalton transactions (Cambridge, England : 2003)'
_journal_page_first 2803
_journal_page_last 2820
_journal_paper_doi 10.1039/c6dt04661d
_journal_volume 46
_journal_year 2017
_chemical_formula_moiety 'C12 H13 Cl Cu N3 O3, N O3'
_chemical_formula_sum 'C12 H13 Cl Cu N4 O6'
_chemical_formula_weight 408.25
_space_group_crystal_system triclinic
_space_group_IT_number 2
_space_group_name_Hall '-P 1'
_space_group_name_H-M_alt 'P -1'
_symmetry_space_group_name_Hall '-P 1'
_symmetry_space_group_name_H-M 'P -1'
_atom_sites_solution_hydrogens mixed
_audit_creation_date 2016-07-14
_audit_creation_method
;
Olex2 1.2
(compiled 2016.02.19 svn.r3266 for OlexSys, GUI svn.r5155)
;
_audit_update_record
;
2016-11-03 deposited with the CCDC.
2017-01-25 downloaded from the CCDC.
;
_cell_angle_alpha 91.319(3)
_cell_angle_beta 103.562(3)
_cell_angle_gamma 100.716(3)
_cell_formula_units_Z 2
_cell_length_a 8.0921(7)
_cell_length_b 8.6878(7)
_cell_length_c 11.3269(9)
_cell_measurement_reflns_used 7712
_cell_measurement_temperature 100(2)
_cell_measurement_theta_max 30.540
_cell_measurement_theta_min 2.392
_cell_volume 758.75(11)
_computing_cell_refinement 'SAINT v8.34A (Bruker, 2013)'
_computing_data_collection 'Bruker Apex3, 2016'
_computing_data_reduction 'SAINT v8.34A (Bruker, 2013)'
_computing_molecular_graphics 'Olex2 (Dolomanov et al., 2009)'
_computing_publication_material 'Olex2 (Dolomanov et al., 2009)'
_computing_structure_refinement 'XL (Sheldrick, 2008)'
_computing_structure_solution 'XS (Sheldrick, 2008)'
_diffrn_ambient_temperature 100.0
_diffrn_measured_fraction_theta_full 0.999
_diffrn_measured_fraction_theta_max 0.994
_diffrn_measurement_device_type 'Bruker D8 Venture'
_diffrn_measurement_method '\f and \w scans'
_diffrn_radiation_monochromator multilayer
_diffrn_radiation_type MoK\a
_diffrn_radiation_wavelength 0.71073
_diffrn_reflns_av_R_equivalents 0.0605
_diffrn_reflns_av_unetI/netI 0.0644
_diffrn_reflns_Laue_measured_fraction_full 0.999
_diffrn_reflns_Laue_measured_fraction_max 0.994
_diffrn_reflns_limit_h_max 10
_diffrn_reflns_limit_h_min -11
_diffrn_reflns_limit_k_max 12
_diffrn_reflns_limit_k_min -12
_diffrn_reflns_limit_l_max 15
_diffrn_reflns_limit_l_min -16
_diffrn_reflns_number 15328
_diffrn_reflns_point_group_measured_fraction_full 0.999
_diffrn_reflns_point_group_measured_fraction_max 0.994
_diffrn_reflns_theta_full 25.242
_diffrn_reflns_theta_max 30.559
_diffrn_reflns_theta_min 2.392
_diffrn_source 'high brilliance microfocus sealed tube'
_diffrn_standards_number 0
_exptl_absorpt_coefficient_mu 1.655
_exptl_absorpt_correction_T_max 0.7461
_exptl_absorpt_correction_T_min 0.4846
_exptl_absorpt_correction_type multi-scan
_exptl_absorpt_process_details
;
SADABS-2014/5 (Bruker,2014/5) was used for absorption correction.
wR2(int) was 0.1514 before and 0.0768 after correction.
The Ratio of minimum to maximum transmission is 0.6495.
The \l/2 correction factor is Not present.
;
_exptl_crystal_colour brown
_exptl_crystal_density_diffrn 1.787
_exptl_crystal_description block
_exptl_crystal_F_000 414
_exptl_crystal_size_max 0.14
_exptl_crystal_size_mid 0.11
_exptl_crystal_size_min 0.1
_refine_diff_density_max 0.827
_refine_diff_density_min -1.115
_refine_diff_density_rms 0.135
_refine_ls_extinction_method none
_refine_ls_goodness_of_fit_ref 1.057
_refine_ls_hydrogen_treatment constr
_refine_ls_matrix_type full
_refine_ls_number_parameters 219
_refine_ls_number_reflns 4634
_refine_ls_number_restraints 0
_refine_ls_restrained_S_all 1.057
_refine_ls_R_factor_all 0.0667
_refine_ls_R_factor_gt 0.0507
_refine_ls_shift/su_max 0.001
_refine_ls_shift/su_mean 0.000
_refine_ls_structure_factor_coef Fsqd
_refine_ls_weighting_details 'w=1/[\s^2^(Fo^2^)+(0.0690P)^2^+1.2933P] where P=(Fo^2^+2Fc^2^)/3'
_refine_ls_weighting_scheme calc
_refine_ls_wR_factor_gt 0.1362
_refine_ls_wR_factor_ref 0.1449
_reflns_Friedel_coverage 0.000
_reflns_number_gt 3779
_reflns_number_total 4634
_reflns_threshold_expression 'I > 2\s(I)'
_cod_data_source_file c6dt04661d3.cif
_cod_data_source_block YP72
_cod_depositor_comments 'Adding full bibliography for 7041832--7041834.cif.'
_cod_database_code 7041833
_shelx_space_group_comment
;
The symmetry employed for this shelxl refinement is uniquely defined
by the following loop, which should always be used as a source of
symmetry information in preference to the above space-group names.
They are only intended as comments.
;
_shelx_estimated_absorpt_t_max 0.852
_shelx_estimated_absorpt_t_min 0.801
_olex2_refinement_description
;
1. Fixed Uiso
 At 1.2 times of:
  All C(H) groups, All N(H) groups
 At 1.5 times of:
  All O(H,H) groups
2.a Rotating group:
 O2(H2B,H2C), O3(H3A,H3B)
2.b Aromatic/amide H refined with riding coordinates:
 C1(H1), C2(H2), N2(H2A), C3(H3), C4(H4), C6(H6), C8(H8), C10(H10), C11(H11)
;
_shelx_shelxl_version_number 2014/7
_olex2_submission_special_instructions 'No special instructions were received'

loop_
_space_group_symop_operation_xyz
'x, y, z'
'-x, -y, -z'

loop_
_atom_site_label
_atom_site_type_symbol
_atom_site_fract_x
_atom_site_fract_y
_atom_site_fract_z
_atom_site_U_iso_or_equiv
_atom_site_adp_type
_atom_site_occupancy
_atom_site_site_symmetry_order
_atom_site_calc_flag
_atom_site_refinement_flags_posn
C1 C 0.3263(4) 0.8739(4) 0.8531(3) 0.0208(6) Uani 1 1 d .
H1 H 0.3899 0.9753 0.8459 0.025 Uiso 1 1 calc R
Cl1 Cl 0.27626(11) 0.26018(9) 0.07038(7) 0.02585(18) Uani 1 1 d .
Cu1 Cu 0.37364(5) 0.77829(4) 0.60669(3) 0.01516(12) Uani 1 1 d .
N1 N 0.2973(3) 0.7605(3) 0.7610(2) 0.0163(5) Uani 1 1 d .
O1 O 0.4456(3) 0.7670(2) 0.45804(18) 0.0174(4) Uani 1 1 d .
C2 C 0.2661(4) 0.8455(4) 0.9556(3) 0.0232(6) Uani 1 1 d .
H2 H 0.2861 0.9263 1.0181 0.028 Uiso 1 1 calc R
N2 N 0.1682(3) 0.5131(3) 0.6721(2) 0.0165(5) Uani 1 1 d .
H2A H 0.1008 0.4203 0.6689 0.020 Uiso 1 1 calc R
O2 O 0.5482(3) 0.9742(2) 0.6668(2) 0.0190(4) Uani 1 1 d .
H2B H 0.6531 0.9570 0.6706 0.028 Uiso 1 1 d GR
H2C H 0.5397 1.0436 0.6114 0.028 Uiso 1 1 d GR
C3 C 0.1750(4) 0.6956(4) 0.9662(3) 0.0227(6) Uani 1 1 d .
H3 H 0.1349 0.6731 1.0376 0.027 Uiso 1 1 calc R
N3 N 0.2439(3) 0.5607(3) 0.5787(2) 0.0130(4) Uani 1 1 d .
O3 O 0.1751(4) 0.9303(3) 0.5482(2) 0.0349(6) Uani 1 1 d .
H3A H 0.1729 0.9906 0.6105 0.052 Uiso 1 1 d GR
H3B H 0.1537 0.9357 0.4693 0.052 Uiso 1 1 d GR
C4 C 0.1427(4) 0.5803(4) 0.8741(3) 0.0204(6) Uani 1 1 d .
H4 H 0.0809 0.4778 0.8802 0.025 Uiso 1 1 calc R
N4 N 0.9793(3) 1.1254(3) 0.7331(3) 0.0210(5) Uani 1 1 d .
O4 O 0.8999(3) 0.9880(3) 0.6954(2) 0.0251(5) Uani 1 1 d .
C5 C 0.2046(4) 0.6196(3) 0.7705(3) 0.0153(5) Uani 1 1 d .
O5 O 1.1236(3) 1.1760(3) 0.7078(3) 0.0312(6) Uani 1 1 d .
C6 C 0.2246(4) 0.4620(3) 0.4868(3) 0.0150(5) Uani 1 1 d .
H6 H 0.1577 0.3597 0.4864 0.018 Uiso 1 1 calc R
O6 O 0.9121(4) 1.2164(4) 0.7817(3) 0.0509(9) Uani 1 1 d .
C7 C 0.2998(4) 0.4997(3) 0.3849(3) 0.0142(5) Uani 1 1 d .
C8 C 0.2627(4) 0.3805(3) 0.2894(3) 0.0174(5) Uani 1 1 d .
H8 H 0.1899 0.2828 0.2943 0.021 Uiso 1 1 calc R
C9 C 0.3312(4) 0.4053(4) 0.1900(3) 0.0178(5) Uani 1 1 d .
C10 C 0.4413(4) 0.5453(4) 0.1817(3) 0.0189(6) Uani 1 1 d .
H10 H 0.4906 0.5601 0.1135 0.023 Uiso 1 1 calc R
C11 C 0.4787(4) 0.6635(3) 0.2739(3) 0.0169(5) Uani 1 1 d .
H11 H 0.5544 0.7591 0.2679 0.020 Uiso 1 1 calc R
C12 C 0.4076(4) 0.6458(3) 0.3762(3) 0.0143(5) Uani 1 1 d .

loop_
_atom_site_aniso_label
_atom_site_aniso_U_11
_atom_site_aniso_U_22
_atom_site_aniso_U_33
_atom_site_aniso_U_23
_atom_site_aniso_U_13
_atom_site_aniso_U_12
C1 0.0279(16) 0.0137(13) 0.0210(14) 0.0020(10) 0.0091(12) 0.0004(11)
Cl1 0.0330(4) 0.0224(4) 0.0226(4) -0.0051(3) 0.0053(3) 0.0093(3)
Cu1 0.01621(19) 0.01259(18) 0.01718(19) 0.00290(12) 0.00806(13) -0.00120(13)
N1 0.0169(11) 0.0142(11) 0.0185(11) 0.0033(9) 0.0073(9) 0.0008(9)
O1 0.0229(10) 0.0119(9) 0.0172(9) 0.0006(7) 0.0079(8) -0.0008(8)
C2 0.0282(16) 0.0231(15) 0.0207(14) -0.0009(11) 0.0103(12) 0.0061(13)
N2 0.0166(11) 0.0127(11) 0.0211(12) 0.0034(9) 0.0107(9) -0.0032(9)
O2 0.0205(10) 0.0144(10) 0.0234(10) 0.0031(8) 0.0109(8) -0.0006(8)
C3 0.0199(14) 0.0313(17) 0.0206(14) 0.0057(12) 0.0112(11) 0.0057(13)
N3 0.0129(10) 0.0108(10) 0.0171(11) 0.0045(8) 0.0071(8) 0.0021(8)
O3 0.0454(16) 0.0467(17) 0.0219(12) 0.0040(11) 0.0090(11) 0.0313(14)
C4 0.0174(13) 0.0230(15) 0.0230(14) 0.0058(11) 0.0113(11) 0.0005(11)
N4 0.0123(11) 0.0134(11) 0.0392(15) -0.0057(10) 0.0135(10) -0.0013(9)
O4 0.0238(12) 0.0148(10) 0.0357(13) 0.0045(9) 0.0100(10) -0.0030(9)
C5 0.0118(12) 0.0158(13) 0.0200(13) 0.0048(10) 0.0071(10) 0.0024(10)
O5 0.0214(12) 0.0270(13) 0.0470(15) 0.0012(11) 0.0168(11) -0.0016(10)
C6 0.0148(12) 0.0102(12) 0.0204(13) 0.0032(10) 0.0053(10) 0.0018(10)
O6 0.0312(15) 0.0477(18) 0.072(2) -0.0337(16) 0.0201(15) -0.0016(13)
C7 0.0136(12) 0.0120(12) 0.0179(12) 0.0042(9) 0.0044(10) 0.0042(10)
C8 0.0186(13) 0.0128(12) 0.0208(13) 0.0009(10) 0.0022(10) 0.0064(10)
C9 0.0192(13) 0.0178(13) 0.0180(13) 0.0006(10) 0.0032(10) 0.0093(11)
C10 0.0187(14) 0.0228(15) 0.0187(13) 0.0024(11) 0.0073(11) 0.0090(12)
C11 0.0157(13) 0.0161(13) 0.0209(13) 0.0057(10) 0.0084(10) 0.0026(10)
C12 0.0124(12) 0.0128(12) 0.0187(12) 0.0034(10) 0.0049(10) 0.0034(10)

loop_
_atom_type_symbol
_atom_type_description
_atom_type_scat_dispersion_real
_atom_type_scat_dispersion_imag
_atom_type_scat_source
C C 0.0033 0.0016 'International Tables Vol C Tables 4.2.6.8 and 6.1.1.4'
H H 0.0000 0.0000 'International Tables Vol C Tables 4.2.6.8 and 6.1.1.4'
Cl Cl 0.1484 0.1585 'International Tables Vol C Tables 4.2.6.8 and 6.1.1.4'
Cu Cu 0.3201 1.2651 'International Tables Vol C Tables 4.2.6.8 and 6.1.1.4'
N N 0.0061 0.0033 'International Tables Vol C Tables 4.2.6.8 and 6.1.1.4'
O O 0.0106 0.0060 'International Tables Vol C Tables 4.2.6.8 and 6.1.1.4'

loop_
_geom_angle_atom_site_label_1
_geom_angle_atom_site_label_2
_geom_angle_atom_site_label_3
_geom_angle
N1 C1 H1 119.1
N1 C1 C2 121.9(3)
C2 C1 H1 119.1
N1 Cu1 O2 93.72(9)
N1 Cu1 O3 86.90(10)
O1 Cu1 N1 172.65(9)
O1 Cu1 O2 91.76(9)
O1 Cu1 N3 92.30(9)
O1 Cu1 O3 98.20(9)
O2 Cu1 O3 87.84(10)
N3 Cu1 N1 81.18(10)
N3 Cu1 O2 165.01(10)
N3 Cu1 O3 105.83(11)
C1 N1 Cu1 127.9(2)
C5 N1 C1 118.7(2)
C5 N1 Cu1 113.4(2)
C12 O1 Cu1 127.80(18)
C1 C2 H2 120.7
C1 C2 C3 118.7(3)
C3 C2 H2 120.7
N3 N2 H2A 122.1
C5 N2 H2A 122.1
C5 N2 N3 115.7(2)
Cu1 O2 H2B 109.9
Cu1 O2 H2C 110.0
H2B O2 H2C 101.1
C2 C3 H3 119.8
C4 C3 C2 120.4(3)
C4 C3 H3 119.8
N2 N3 Cu1 112.86(18)
C6 N3 Cu1 128.27(19)
C6 N3 N2 118.9(2)
Cu1 O3 H3A 109.6
Cu1 O3 H3B 109.3
H3A O3 H3B 136.1
C3 C4 H4 121.2
C3 C4 C5 117.6(3)
C5 C4 H4 121.2
O4 N4 O5 118.9(3)
O6 N4 O4 121.4(3)
O6 N4 O5 119.2(3)
N1 C5 N2 116.7(2)
N1 C5 C4 122.7(3)
N2 C5 C4 120.7(3)
N3 C6 H6 118.4
N3 C6 C7 123.2(3)
C7 C6 H6 118.4
C8 C7 C6 116.6(2)
C8 C7 C12 119.3(3)
C12 C7 C6 124.1(3)
C7 C8 H8 119.8
C9 C8 C7 120.5(3)
C9 C8 H8 119.8
C8 C9 Cl1 119.7(2)
C8 C9 C10 121.1(3)
C10 C9 Cl1 119.2(2)
C9 C10 H10 120.3
C11 C10 C9 119.3(3)
C11 C10 H10 120.3
C10 C11 H11 119.1
C10 C11 C12 121.9(3)
C12 C11 H11 119.1
O1 C12 C7 124.2(3)
O1 C12 C11 117.8(2)
C11 C12 C7 117.9(3)

loop_
_geom_bond_atom_site_label_1
_geom_bond_atom_site_label_2
_geom_bond_distance
C1 H1 0.9500
C1 N1 1.365(4)
C1 C2 1.371(4)
Cl1 C9 1.748(3)
Cu1 N1 1.986(2)
Cu1 O1 1.912(2)
Cu1 O2 1.989(2)
Cu1 N3 1.963(2)
Cu1 O3 2.257(2)
N1 C5 1.332(4)
O1 C12 1.328(3)
C2 H2 0.9500
C2 C3 1.395(5)
N2 H2A 0.8800
N2 N3 1.377(3)
N2 C5 1.372(4)
O2 H2B 0.8800
O2 H2C 0.8799
C3 H3 0.9500
C3 C4 1.374(5)
N3 C6 1.294(4)
O3 H3A 0.8740
O3 H3B 0.8736
C4 H4 0.9500
C4 C5 1.406(4)
N4 O4 1.258(3)
N4 O5 1.268(3)
N4 O6 1.226(4)
C6 H6 0.9500
C6 C7 1.442(4)
C7 C8 1.419(4)
C7 C12 1.420(4)
C8 H8 0.9500
C8 C9 1.371(4)
C9 C10 1.388(4)
C10 H10 0.9500
C10 C11 1.387(4)
C11 H11 0.9500
C11 C12 1.409(4)

loop_
_geom_hbond_atom_site_label_D
_geom_hbond_atom_site_label_H
_geom_hbond_atom_site_label_A
_geom_hbond_distance_DH
_geom_hbond_distance_HA
_geom_hbond_distance_DA
_geom_hbond_angle_DHA
_geom_hbond_site_symmetry_A
N2 H2A O5 0.88 2.21 2.933(4) 139.1 1_445
O2 H2B O4 0.88 1.92 2.767(3) 162.0 .
O2 H2C O1 0.88 1.84 2.682(3) 160.6 2_676
O3 H3A O4 0.87 2.61 3.180(4) 124.2 1_455
O3 H3A O5 0.87 2.08 2.917(4) 159.4 1_455
O3 H3B N4 0.87 2.30 3.128(4) 159.2 2_676
O3 H3B O4 0.87 1.97 2.820(3) 162.9 2_676
